data_7153100
loop_
_publ_author_name
'Vandavasi, Jaya Kishore'
'Kuo, Kung-Kai'
'Hu, Wan-Ping'
'Shen, Ho-Chanu'
'Lo, Wei-Sheng'
'Wang, Jeh-Jeng'

_publ_section_title
;
 A convenient method to construct (Z)-oxazines via 6-exo-dig
 iodocyclization and synthesis of indolin-3-one.
;
_journal_issue 38
_journal_name_full 'Organic &amp; biomolecular chemistry'
_journal_page_first 6520
_journal_page_last 6525
_journal_paper_doi 10.1039/c3ob41272e
_journal_volume 11
_journal_year 2013
_chemical_formula_moiety 'C26 H17 N3 O3'
_chemical_formula_sum 'C26 H17 N3 O3'
_chemical_formula_weight 419.43
_space_group_IT_number 15
_symmetry_cell_setting monoclinic
_symmetry_Int_Tables_number 15
_symmetry_space_group_name_Hall '-C 2yc'
_symmetry_space_group_name_H-M 'C 1 2/c 1'
_atom_sites_solution_hydrogens geom
_atom_sites_solution_primary direct
_atom_sites_solution_secondary difmap
_audit_creation_method SHELXL-97
_cell_angle_alpha 90.00
_cell_angle_beta 119.988(2)
_cell_angle_gamma 90.00
_cell_formula_units_Z 8
_cell_length_a 31.297(3)
_cell_length_b 8.1567(7)
_cell_length_c 18.7872(16)
_cell_measurement_reflns_used 3370
_cell_measurement_temperature 297(2)
_cell_measurement_theta_max 25.430
_cell_measurement_theta_min 2.504
_cell_volume 4154.0(6)
_computing_cell_refinement 'Bruker SMART'
_computing_data_collection 'Bruker SMART'
_computing_data_reduction 'Bruker SHELXTL'
_computing_molecular_graphics 'Bruker SHELXTL'
_computing_publication_material 'Bruker SHELXTL'
_computing_structure_refinement 'SHELXL-97 (Sheldrick, 1997)'
_computing_structure_solution 'SHELXS-97 (Sheldrick, 1990)'
_diffrn_ambient_temperature 297(2)
_diffrn_measured_fraction_theta_full 0.996
_diffrn_measured_fraction_theta_max 0.996
_diffrn_measurement_device_type 'CCD area detector'
_diffrn_measurement_method 'phi and omega scans'
_diffrn_radiation_monochromator graphite
_diffrn_radiation_probe x-ray
_diffrn_radiation_type MoK\a
_diffrn_radiation_wavelength 0.71073
_diffrn_reflns_av_R_equivalents 0.0293
_diffrn_reflns_av_sigmaI/netI 0.0316
_diffrn_reflns_limit_h_max 32
_diffrn_reflns_limit_h_min -38
_diffrn_reflns_limit_k_max 9
_diffrn_reflns_limit_k_min -10
_diffrn_reflns_limit_l_max 23
_diffrn_reflns_limit_l_min -18
_diffrn_reflns_number 11428
_diffrn_reflns_theta_full 26.04
_diffrn_reflns_theta_max 26.04
_diffrn_reflns_theta_min 2.18
_diffrn_source 'fine-focus sealed tube'
_exptl_absorpt_coefficient_mu 0.090
_exptl_absorpt_correction_T_max 1.000000
_exptl_absorpt_correction_T_min 0.788340
_exptl_absorpt_correction_type empirical
_exptl_crystal_colour red
_exptl_crystal_density_diffrn 1.341
_exptl_crystal_density_method 'not measured'
_exptl_crystal_description parallelepiped
_exptl_crystal_F_000 1744
_exptl_crystal_size_max 0.65
_exptl_crystal_size_mid 0.50
_exptl_crystal_size_min 0.12
_refine_diff_density_max 0.231
_refine_diff_density_min -0.229
_refine_diff_density_rms 0.034
_refine_ls_extinction_method none
_refine_ls_goodness_of_fit_ref 1.009
_refine_ls_hydrogen_treatment constr
_refine_ls_matrix_type full
_refine_ls_number_parameters 289
_refine_ls_number_reflns 4083
_refine_ls_number_restraints 0
_refine_ls_restrained_S_all 1.009
_refine_ls_R_factor_all 0.0748
_refine_ls_R_factor_gt 0.0431
_refine_ls_shift/su_max 0.000
_refine_ls_shift/su_mean 0.000
_refine_ls_structure_factor_coef Fsqd
_refine_ls_weighting_details 'calc w=1/[\s^2^(Fo^2^)+(0.0676P)^2^+0.7162P] where P=(Fo^2^+2Fc^2^)/3'
_refine_ls_weighting_scheme calc
_refine_ls_wR_factor_gt 0.1128
_refine_ls_wR_factor_ref 0.1319
_reflns_number_gt 2579
_reflns_number_total 4083
_reflns_threshold_expression >2sigma(I)
_cod_data_source_file c3ob41272e.txt
_cod_data_source_block nhnphm
_cod_depositor_comments
;
The following automatic conversions were performed:

'_refine_ls_hydrogen_treatment' value 'constro' was replaced with the
value 'constr' as specified in the replacement file
'src/cod-tools/trunk/data/replacement-values/replacement_values.lst'.

Automatic conversion script
Id: cif_fix_values 5376 2017-05-30 11:51:03Z andrius 
;
_cod_original_cell_volume 4153.9(6)
_cod_original_sg_symbol_H-M 'C 2/c'
_cod_database_code 7153100

loop_
_symmetry_equiv_pos_as_xyz
'x, y, z'
'-x, y, -z+1/2'
'x+1/2, y+1/2, z'
'-x+1/2, y+1/2, -z+1/2'
'-x, -y, -z'
'x, -y, z-1/2'
'-x+1/2, -y+1/2, -z'
'x+1/2, -y+1/2, z-1/2'

loop_
_atom_site_label
_atom_site_type_symbol
_atom_site_fract_x
_atom_site_fract_y
_atom_site_fract_z
_atom_site_U_iso_or_equiv
_atom_site_adp_type
_atom_site_occupancy
_atom_site_symmetry_multiplicity
_atom_site_calc_flag
_atom_site_refinement_flags
O1 O 0.18775(4) 0.40132(15) 0.47631(7) 0.0506(3) Uani 1 1 d .
O2 O 0.34085(7) 0.8654(2) 0.40073(11) 0.0864(5) Uani 1 1 d .
O3 O 0.40388(6) 0.7742(2) 0.51128(11) 0.0914(5) Uani 1 1 d .
N1 N 0.24958(5) 0.35010(17) 0.61067(8) 0.0444(4) Uani 1 1 d .
N2 N 0.05617(7) 0.6363(3) 0.24088(13) 0.0953(7) Uani 1 1 d .
N3 N 0.35949(7) 0.7841(2) 0.46394(13) 0.0635(5) Uani 1 1 d .
C1 C 0.21577(6) 0.25782(19) 0.62302(9) 0.0397(4) Uani 1 1 d .
C2 C 0.23384(7) 0.1833(2) 0.69950(10) 0.0494(4) Uani 1 1 d .
H2B H 0.2666 0.1983 0.7398 0.059 Uiso 1 1 calc R
C3 C 0.20361(7) 0.0879(2) 0.71566(11) 0.0545(5) Uani 1 1 d .
H3A H 0.2155 0.0406 0.7672 0.065 Uiso 1 1 calc R
C4 C 0.15548(7) 0.0627(2) 0.65501(12) 0.0570(5) Uani 1 1 d .
H4A H 0.1351 -0.0034 0.6656 0.068 Uiso 1 1 calc R
C5 C 0.13711(7) 0.1343(2) 0.57880(11) 0.0508(5) Uani 1 1 d .
H5A H 0.1046 0.1145 0.5384 0.061 Uiso 1 1 calc R
C6 C 0.16655(6) 0.23622(19) 0.56116(9) 0.0397(4) Uani 1 1 d .
C7 C 0.15013(6) 0.3197(2) 0.48253(10) 0.0397(4) Uani 1 1 d .
C8 C 0.10547(6) 0.3347(2) 0.41464(10) 0.0465(4) Uani 1 1 d .
C9 C 0.05983(6) 0.2682(3) 0.41057(12) 0.0593(5) Uani 1 1 d .
C10 C 0.04023(8) 0.3399(3) 0.45481(17) 0.0853(7) Uani 1 1 d .
H10A H 0.0546 0.4344 0.4851 0.102 Uiso 1 1 calc R
C11 C -0.00019(11) 0.2736(5) 0.4547(2) 0.1214(12) Uani 1 1 d .
H11A H -0.0128 0.3224 0.4851 0.146 Uiso 1 1 calc R
C12 C -0.02173(11) 0.1355(6) 0.4097(3) 0.1377(17) Uani 1 1 d .
H12A H -0.0489 0.0901 0.4101 0.165 Uiso 1 1 calc R
C13 C -0.00368(12) 0.0621(5) 0.3633(2) 0.1331(15) Uani 1 1 d .
H13A H -0.0188 -0.0312 0.3324 0.160 Uiso 1 1 calc R
C14 C 0.03759(9) 0.1300(4) 0.36344(15) 0.0955(9) Uani 1 1 d .
H14A H 0.0499 0.0828 0.3323 0.115 Uiso 1 1 calc R
C15 C 0.09886(6) 0.4226(2) 0.34039(10) 0.0516(5) Uani 1 1 d .
C16 C 0.12645(8) 0.3889(3) 0.30292(12) 0.0684(6) Uani 1 1 d .
H16A H 0.1503 0.3070 0.3234 0.082 Uiso 1 1 calc R
C17 C 0.11798(10) 0.4792(4) 0.23455(14) 0.0893(8) Uani 1 1 d .
H17A H 0.1356 0.4577 0.2078 0.107 Uiso 1 1 calc R
C18 C 0.08303(10) 0.6009(4) 0.20704(15) 0.0973(9) Uani 1 1 d .
H18A H 0.0781 0.6621 0.1617 0.117 Uiso 1 1 calc R
C19 C 0.06404(7) 0.5460(3) 0.30540(12) 0.0712(6) Uani 1 1 d .
H19A H 0.0446 0.5677 0.3289 0.085 Uiso 1 1 calc R
C20 C 0.23405(6) 0.41339(19) 0.54056(9) 0.0373(4) Uani 1 1 d .
C21 C 0.26609(6) 0.51172(19) 0.52036(10) 0.0387(4) Uani 1 1 d .
C22 C 0.24866(6) 0.5746(2) 0.44200(10) 0.0443(4) Uani 1 1 d .
H22A H 0.2162 0.5548 0.4014 0.053 Uiso 1 1 calc R
C23 C 0.27902(7) 0.6663(2) 0.42388(11) 0.0492(4) Uani 1 1 d .
H23A H 0.2674 0.7094 0.3716 0.059 Uiso 1 1 calc R
C24 C 0.32682(7) 0.6923(2) 0.48491(12) 0.0486(4) Uani 1 1 d .
C25 C 0.34527(7) 0.6332(2) 0.56347(12) 0.0530(5) Uani 1 1 d .
H25A H 0.3778 0.6536 0.6037 0.064 Uiso 1 1 calc R
C26 C 0.31462(6) 0.5433(2) 0.58115(11) 0.0473(4) Uani 1 1 d .
H26A H 0.3263 0.5033 0.6341 0.057 Uiso 1 1 calc R

loop_
_atom_site_aniso_label
_atom_site_aniso_U_11
_atom_site_aniso_U_22
_atom_site_aniso_U_33
_atom_site_aniso_U_23
_atom_site_aniso_U_13
_atom_site_aniso_U_12
O1 0.0381(6) 0.0687(8) 0.0407(7) 0.0096(6) 0.0163(5) -0.0070(6)
O2 0.1121(13) 0.0790(11) 0.0918(12) 0.0119(9) 0.0687(11) -0.0179(10)
O3 0.0689(11) 0.0976(13) 0.1247(14) 0.0058(11) 0.0612(11) -0.0175(9)
N1 0.0444(8) 0.0496(8) 0.0389(8) -0.0005(6) 0.0206(7) -0.0047(7)
N2 0.0719(13) 0.1270(19) 0.0778(14) 0.0503(13) 0.0305(11) 0.0130(12)
N3 0.0733(12) 0.0522(10) 0.0889(13) -0.0099(10) 0.0586(11) -0.0121(9)
C1 0.0483(9) 0.0371(9) 0.0378(9) -0.0021(7) 0.0245(8) 0.0009(7)
C2 0.0540(10) 0.0529(11) 0.0395(9) 0.0011(8) 0.0219(8) -0.0006(9)
C3 0.0710(13) 0.0535(11) 0.0452(10) 0.0079(8) 0.0337(10) 0.0033(9)
C4 0.0649(12) 0.0563(12) 0.0590(12) 0.0078(9) 0.0380(10) -0.0047(10)
C5 0.0482(10) 0.0529(11) 0.0531(11) 0.0059(9) 0.0267(9) -0.0036(8)
C6 0.0438(9) 0.0379(9) 0.0414(9) -0.0007(7) 0.0243(8) 0.0021(7)
C7 0.0408(9) 0.0404(9) 0.0433(9) -0.0008(7) 0.0249(8) -0.0024(7)
C8 0.0411(9) 0.0520(10) 0.0458(10) 0.0028(8) 0.0212(8) -0.0016(8)
C9 0.0375(10) 0.0756(14) 0.0548(11) 0.0215(10) 0.0155(9) -0.0022(10)
C10 0.0685(15) 0.0819(16) 0.129(2) 0.0277(15) 0.0672(15) 0.0124(13)
C11 0.0794(19) 0.133(3) 0.187(3) 0.064(3) 0.093(2) 0.023(2)
C12 0.0572(18) 0.195(4) 0.139(3) 0.062(3) 0.0330(19) -0.027(2)
C13 0.092(2) 0.169(4) 0.091(2) 0.020(2) 0.0103(18) -0.074(2)
C14 0.0750(16) 0.124(2) 0.0622(14) 0.0017(14) 0.0154(12) -0.0462(16)
C15 0.0388(9) 0.0664(12) 0.0420(10) 0.0035(9) 0.0144(8) -0.0073(9)
C16 0.0665(13) 0.0896(16) 0.0492(11) 0.0020(11) 0.0291(10) -0.0005(12)
C17 0.0840(17) 0.137(2) 0.0562(14) 0.0040(15) 0.0421(13) -0.0120(18)
C18 0.0747(17) 0.143(3) 0.0594(15) 0.0363(16) 0.0225(13) -0.0075(17)
C19 0.0496(11) 0.0971(16) 0.0610(13) 0.0283(12) 0.0233(10) 0.0055(11)
C20 0.0385(9) 0.0380(9) 0.0369(9) -0.0062(7) 0.0199(7) -0.0001(7)
C21 0.0431(9) 0.0362(9) 0.0432(9) -0.0039(7) 0.0263(8) 0.0016(7)
C22 0.0473(10) 0.0436(10) 0.0458(10) -0.0019(8) 0.0261(8) 0.0003(8)
C23 0.0632(12) 0.0447(10) 0.0523(11) 0.0034(8) 0.0383(10) 0.0029(9)
C24 0.0566(11) 0.0383(9) 0.0675(12) -0.0062(8) 0.0434(10) -0.0053(8)
C25 0.0444(10) 0.0529(11) 0.0623(12) -0.0051(9) 0.0271(9) -0.0064(8)
C26 0.0454(10) 0.0500(10) 0.0474(10) 0.0004(8) 0.0239(8) -0.0032(8)

loop_
_atom_type_symbol
_atom_type_description
_atom_type_scat_dispersion_real
_atom_type_scat_dispersion_imag
_atom_type_scat_source
C C 0.0033 0.0016 'International Tables Vol C Tables 4.2.6.8 and 6.1.1.4'
H H 0.0000 0.0000 'International Tables Vol C Tables 4.2.6.8 and 6.1.1.4'
N N 0.0061 0.0033 'International Tables Vol C Tables 4.2.6.8 and 6.1.1.4'
O O 0.0106 0.0060 'International Tables Vol C Tables 4.2.6.8 and 6.1.1.4'

loop_
_geom_angle_atom_site_label_1
_geom_angle_atom_site_label_2
_geom_angle_atom_site_label_3
_geom_angle
C20 O1 C7 121.97(12)
C20 N1 C1 117.41(14)
C18 N2 C19 116.5(2)
O3 N3 O2 124.03(18)
O3 N3 C24 117.44(19)
O2 N3 C24 118.53(19)
C2 C1 C6 120.77(16)
C2 C1 N1 116.85(15)
C6 C1 N1 122.35(14)
C3 C2 C1 120.44(17)
C3 C2 H2B 119.8
C1 C2 H2B 119.8
C2 C3 C4 119.49(17)
C2 C3 H3A 120.3
C4 C3 H3A 120.3
C3 C4 C5 120.83(18)
C3 C4 H4A 119.6
C5 C4 H4A 119.6
C4 C5 C6 121.08(17)
C4 C5 H5A 119.5
C6 C5 H5A 119.5
C1 C6 C5 117.35(15)
C1 C6 C7 117.61(14)
C5 C6 C7 125.03(15)
C8 C7 O1 113.18(14)
C8 C7 C6 132.19(15)
O1 C7 C6 114.62(13)
C7 C8 C15 121.59(15)
C7 C8 C9 121.92(15)
C15 C8 C9 116.47(14)
C14 C9 C10 119.7(2)
C14 C9 C8 119.3(2)
C10 C9 C8 121.0(2)
C11 C10 C9 121.1(3)
C11 C10 H10A 119.5
C9 C10 H10A 119.5
C12 C11 C10 119.6(3)
C12 C11 H11A 120.2
C10 C11 H11A 120.2
C11 C12 C13 120.9(3)
C11 C12 H12A 119.5
C13 C12 H12A 119.5
C12 C13 C14 119.4(3)
C12 C13 H13A 120.3
C14 C13 H13A 120.3
C9 C14 C13 119.3(3)
C9 C14 H14A 120.4
C13 C14 H14A 120.4
C19 C15 C16 116.41(18)
C19 C15 C8 120.19(17)
C16 C15 C8 123.40(17)
C15 C16 C17 119.1(2)
C15 C16 H16A 120.5
C17 C16 H16A 120.5
C18 C17 C16 118.7(2)
C18 C17 H17A 120.6
C16 C17 H17A 120.6
N2 C18 C17 124.0(2)
N2 C18 H18A 118.0
C17 C18 H18A 118.0
N2 C19 C15 125.3(2)
N2 C19 H19A 117.4
C15 C19 H19A 117.4
N1 C20 O1 125.77(15)
N1 C20 C21 122.25(14)
O1 C20 C21 111.98(13)
C22 C21 C26 119.37(16)
C22 C21 C20 121.12(14)
C26 C21 C20 119.51(15)
C23 C22 C21 120.55(16)
C23 C22 H22A 119.7
C21 C22 H22A 119.7
C24 C23 C22 118.41(16)
C24 C23 H23A 120.8
C22 C23 H23A 120.8
C23 C24 C25 122.66(17)
C23 C24 N3 117.94(18)
C25 C24 N3 119.38(17)
C26 C25 C24 118.51(17)
C26 C25 H25A 120.7
C24 C25 H25A 120.7
C25 C26 C21 120.47(17)
C25 C26 H26A 119.8
C21 C26 H26A 119.8

loop_
_geom_bond_atom_site_label_1
_geom_bond_atom_site_label_2
_geom_bond_distance
O1 C20 1.3482(19)
O1 C7 1.4076(19)
O2 N3 1.224(2)
O3 N3 1.222(2)
N1 C20 1.264(2)
N1 C1 1.409(2)
N2 C18 1.315(3)
N2 C19 1.332(3)
N3 C24 1.471(2)
C1 C2 1.393(2)
C1 C6 1.402(2)
C2 C3 1.371(2)
C2 H2B 0.9300
C3 C4 1.376(3)
C3 H3A 0.9300
C4 C5 1.378(2)
C4 H4A 0.9300
C5 C6 1.398(2)
C5 H5A 0.9300
C6 C7 1.467(2)
C7 C8 1.347(2)
C8 C15 1.488(2)
C8 C9 1.494(2)
C9 C14 1.387(3)
C9 C10 1.385(3)
C10 C11 1.375(3)
C10 H10A 0.9300
C11 C12 1.367(5)
C11 H11A 0.9300
C12 C13 1.389(5)
C12 H12A 0.9300
C13 C14 1.404(4)
C13 H13A 0.9300
C14 H14A 0.9300
C15 C19 1.385(3)
C15 C16 1.387(3)
C16 C17 1.386(3)
C16 H16A 0.9300
C17 C18 1.373(4)
C17 H17A 0.9300
C18 H18A 0.9300
C19 H19A 0.9300
C20 C21 1.474(2)
C21 C22 1.388(2)
C21 C26 1.394(2)
C22 C23 1.379(2)
C22 H22A 0.9300
C23 C24 1.372(2)
C23 H23A 0.9300
C24 C25 1.376(3)
C25 C26 1.373(2)
C25 H25A 0.9300
C26 H26A 0.9300
